data_7714675
loop_
_publ_author_name
'Atta, Sayan'
'Mandal, Amit'
'Saha, Rahul'
'Majumdar, Amit'

_publ_section_title
;
 Reduction of nitrite to nitric oxide and generation of reactive chalcogen
 species by mononuclear Fe(II) and Zn(II) complexes of thiolate and
 selenolate.
;
_journal_issue 3
_journal_name_full 'Dalton transactions (Cambridge, England : 2003)'
_journal_page_first 949
_journal_page_last 965
_journal_paper_doi 10.1039/d3dt03768a
_journal_volume 53
_journal_year 2024
_chemical_formula_moiety 'C27 H25 N3 O2 Se Zn'
_chemical_formula_sum 'C27 H25 N3 O2 Se Zn'
_chemical_formula_weight 567.83
_space_group_crystal_system orthorhombic
_space_group_IT_number 29
_space_group_name_Hall 'P 2c -2ac'
_space_group_name_H-M_alt 'P c a 21'
_atom_sites_solution_hydrogens geom
_atom_sites_solution_primary dual
_audit_creation_date 2022-09-22
_audit_creation_method
;
Olex2 1.2
(compiled 2018.05.29 svn.r3508 for OlexSys, GUI svn.r5506)
;
_audit_update_record
;
2022-09-22 deposited with the CCDC.	2023-12-11 downloaded from the CCDC.
;
_cell_angle_alpha 90
_cell_angle_beta 90
_cell_angle_gamma 90
_cell_formula_units_Z 4
_cell_length_a 19.1361(8)
_cell_length_b 12.0931(5)
_cell_length_c 10.4127(4)
_cell_measurement_reflns_used 8839
_cell_measurement_temperature 145(2)
_cell_measurement_theta_max 25.66
_cell_measurement_theta_min 2.71
_cell_volume 2409.65(17)
_computing_cell_refinement 'SAINT V8.38A (?, 2016)'
_computing_data_reduction 'SAINT V8.38A (?, 2016)'
_computing_molecular_graphics 'Olex2 (Dolomanov et al., 2009)'
_computing_publication_material 'Olex2 (Dolomanov et al., 2009)'
_computing_structure_refinement 'ShelXL (Sheldrick, 2015)'
_computing_structure_solution 'ShelXT (Sheldrick, 2015)'
_diffrn_ambient_temperature 145.01
_diffrn_measured_fraction_theta_full 0.998
_diffrn_measured_fraction_theta_max 0.998
_diffrn_measurement_device_type 'Bruker D8VENTURE with PHOTON II Detector'
_diffrn_measurement_method 'phi, omega and kappa scan'
_diffrn_radiation_probe x-ray
_diffrn_radiation_type MoK\a
_diffrn_radiation_wavelength 0.71073
_diffrn_reflns_av_R_equivalents 0.0579
_diffrn_reflns_av_unetI/netI 0.0454
_diffrn_reflns_Laue_measured_fraction_full 0.998
_diffrn_reflns_Laue_measured_fraction_max 0.998
_diffrn_reflns_limit_h_max 23
_diffrn_reflns_limit_h_min -23
_diffrn_reflns_limit_k_max 14
_diffrn_reflns_limit_k_min -14
_diffrn_reflns_limit_l_max 11
_diffrn_reflns_limit_l_min -12
_diffrn_reflns_number 26224
_diffrn_reflns_point_group_measured_fraction_full 0.925
_diffrn_reflns_point_group_measured_fraction_max 0.918
_diffrn_reflns_theta_full 25.242
_diffrn_reflns_theta_max 25.722
_diffrn_reflns_theta_min 2.715
_diffrn_source_type Micro-focus
_diffrn_standards_number 0
_exptl_absorpt_coefficient_mu 2.560
_exptl_absorpt_correction_T_max 0.7453
_exptl_absorpt_correction_T_min 0.5300
_exptl_absorpt_correction_type multi-scan
_exptl_absorpt_process_details
;
SADABS-2016/2 (Bruker,2016/2) was used for absorption correction.
wR2(int) was 0.1177 before and 0.0695 after correction.
The Ratio of minimum to maximum transmission is 0.7111.
The \l/2 correction factor is Not present.
;
_exptl_crystal_colour pale-yellow
_exptl_crystal_density_diffrn 1.565
_exptl_crystal_density_method 'not measured'
_exptl_crystal_description block
_exptl_crystal_F_000 1152
_exptl_crystal_size_max 0.22
_exptl_crystal_size_mid 0.2
_exptl_crystal_size_min 0.18
_refine_diff_density_max 0.334
_refine_diff_density_min -0.264
_refine_diff_density_rms 0.058
_refine_ls_abs_structure_details
;
 Refined as an inversion twin.
;
_refine_ls_abs_structure_Flack 0.010(13)
_refine_ls_extinction_method none
_refine_ls_goodness_of_fit_ref 1.048
_refine_ls_hydrogen_treatment constr
_refine_ls_matrix_type full
_refine_ls_number_parameters 309
_refine_ls_number_reflns 4240
_refine_ls_number_restraints 1
_refine_ls_restrained_S_all 1.047
_refine_ls_R_factor_all 0.0371
_refine_ls_R_factor_gt 0.0289
_refine_ls_shift/su_max 0.000
_refine_ls_shift/su_mean 0.000
_refine_ls_structure_factor_coef Fsqd
_refine_ls_weighting_details 'w=1/[\s^2^(Fo^2^)+(0.0210P)^2^+0.2693P] where P=(Fo^2^+2Fc^2^)/3'
_refine_ls_weighting_scheme calc
_refine_ls_wR_factor_gt 0.0550
_refine_ls_wR_factor_ref 0.0584
_reflns_Friedel_coverage 0.735
_reflns_Friedel_fraction_full 0.843
_reflns_Friedel_fraction_max 0.827
_reflns_number_gt 3793
_reflns_number_total 4240
_reflns_threshold_expression 'I > 2\s(I)'
_cod_data_source_file d3dt03768a2.cif
_cod_data_source_block mo_am130922_0ma
_cod_depositor_comments 'Adding full bibliography for 7714674--7714686.cif.'
_cod_original_sg_symbol_H-M Pca21
_cod_database_code 7714675
_shelx_shelxl_version_number 2018/3
_shelx_space_group_comment
;
The symmetry employed for this shelxl refinement is uniquely defined
by the following loop, which should always be used as a source of
symmetry information in preference to the above space-group names.
They are only intended as comments.
;
_shelx_estimated_absorpt_t_max 0.656
_shelx_estimated_absorpt_t_min 0.603
_olex2_refinement_description
;
1. Twinned data refinement
 Scales: 0.990(13)
 0.010(13)
2. Fixed Uiso
 At 1.2 times of:
  All C(H) groups, All C(H,H) groups
 At 1.5 times of:
  All C(H,H,H) groups
3.a Secondary CH2 refined with riding coordinates:
 C9(H9A,H9B), C10(H10A,H10B), C16(H16A,H16B)
3.b Aromatic/amide H refined with riding coordinates:
 C1(H1), C3(H3), C6(H6), C12(H12), C13(H13), C14(H14), C15(H15), C18(H18),
 C19(H19), C20(H20), C21(H21), C23(H23), C24(H24), C25(H25), C26(H26), C27(H27)
3.c Idealised Me refined as rotating group:
 C5(H5A,H5B,H5C)
;
_olex2_submission_special_instructions 'No special instructions were received'

loop_
_space_group_symop_operation_xyz
'x, y, z'
'-x, -y, z+1/2'
'x+1/2, -y, z'
'-x+1/2, y, z+1/2'

loop_
_atom_site_label
_atom_site_type_symbol
_atom_site_fract_x
_atom_site_fract_y
_atom_site_fract_z
_atom_site_U_iso_or_equiv
_atom_site_adp_type
_atom_site_occupancy
_atom_site_site_symmetry_order
_atom_site_calc_flag
_atom_site_refinement_flags_posn
_atom_site_refinement_flags_adp
_atom_site_refinement_flags_occupancy
_atom_site_disorder_assembly
_atom_site_disorder_group
Se1 Se 0.43915(2) 0.07800(3) 0.39688(6) 0.03071(12) Uani 1 1 d . . . . .
Zn1 Zn 0.36978(2) 0.23105(4) 0.48554(5) 0.02463(13) Uani 1 1 d . . . . .
O1 O 0.37882(15) 0.3402(2) 0.3492(3) 0.0277(7) Uani 1 1 d . . . . .
O2 O 0.4892(2) 0.5161(3) 0.0934(4) 0.0478(10) Uani 1 1 d . . . . .
N1 N 0.29956(19) 0.3556(3) 0.5870(4) 0.0255(9) Uani 1 1 d . . . . .
N2 N 0.27116(18) 0.1494(3) 0.4912(4) 0.0287(8) Uani 1 1 d . . . . .
N3 N 0.4156(2) 0.2546(3) 0.6695(4) 0.0287(9) Uani 1 1 d . . . . .
C1 C 0.4565(3) 0.4675(4) 0.1775(5) 0.0380(13) Uani 1 1 d . . . . .
H1 H 0.470183 0.393801 0.196754 0.046 Uiso 1 1 calc R . . . .
C2 C 0.3983(3) 0.5134(4) 0.2502(5) 0.0301(11) Uani 1 1 d . . . . .
C3 C 0.3792(3) 0.6241(4) 0.2325(5) 0.0376(13) Uani 1 1 d . . . . .
H3 H 0.403180 0.666615 0.169795 0.045 Uiso 1 1 calc R . . . .
C4 C 0.3274(3) 0.6729(4) 0.3017(6) 0.0401(13) Uani 1 1 d . . . . .
C5 C 0.3091(3) 0.7943(4) 0.2865(8) 0.0617(19) Uani 1 1 d . . . . .
H5A H 0.294122 0.808374 0.198023 0.093 Uiso 1 1 calc GR . . . .
H5B H 0.350151 0.839607 0.306201 0.093 Uiso 1 1 calc GR . . . .
H5C H 0.271055 0.813270 0.345642 0.093 Uiso 1 1 calc GR . . . .
C6 C 0.2920(2) 0.6060(3) 0.3922(6) 0.0351(11) Uani 1 1 d . . . . .
H6 H 0.256210 0.638572 0.442910 0.042 Uiso 1 1 calc R . . . .
C7 C 0.3072(2) 0.4948(3) 0.4101(5) 0.0271(11) Uani 1 1 d . . . . .
C8 C 0.3624(2) 0.4455(4) 0.3394(4) 0.0258(11) Uani 1 1 d . . . . .
C9 C 0.2613(2) 0.4269(3) 0.4961(5) 0.0296(11) Uani 1 1 d . . . . .
H9A H 0.230700 0.477359 0.545526 0.035 Uiso 1 1 calc R . . . .
H9B H 0.230909 0.379808 0.442044 0.035 Uiso 1 1 calc R . . . .
C10 C 0.2502(3) 0.2848(3) 0.6576(5) 0.0325(11) Uani 1 1 d . . . . .
H10A H 0.209909 0.329632 0.686500 0.039 Uiso 1 1 calc R . . . .
H10B H 0.273576 0.254290 0.734722 0.039 Uiso 1 1 calc R . . . .
C11 C 0.2246(2) 0.1912(4) 0.5747(5) 0.0287(11) Uani 1 1 d . . . . .
C12 C 0.1578(3) 0.1487(4) 0.5859(5) 0.0362(12) Uani 1 1 d . . . . .
H12 H 0.125704 0.179095 0.645870 0.043 Uiso 1 1 calc R . . . .
C13 C 0.1386(3) 0.0610(4) 0.5078(6) 0.0438(15) Uani 1 1 d . . . . .
H13 H 0.092965 0.030384 0.513861 0.053 Uiso 1 1 calc R . . . .
C14 C 0.1861(3) 0.0185(4) 0.4210(6) 0.0408(14) Uani 1 1 d . . . . .
H14 H 0.173890 -0.041297 0.366334 0.049 Uiso 1 1 calc R . . . .
C15 C 0.2519(2) 0.0653(3) 0.4159(5) 0.0332(12) Uani 1 1 d . . . . .
H15 H 0.284874 0.036502 0.356332 0.040 Uiso 1 1 calc R . . . .
C16 C 0.3445(3) 0.4193(4) 0.6740(4) 0.0280(11) Uani 1 1 d . . . . .
H16A H 0.315488 0.455479 0.740526 0.034 Uiso 1 1 calc R . . . .
H16B H 0.369052 0.477763 0.625021 0.034 Uiso 1 1 calc R . . . .
C17 C 0.3974(2) 0.3444(4) 0.7373(4) 0.0247(10) Uani 1 1 d . . . . .
C18 C 0.4264(2) 0.3693(4) 0.8548(4) 0.0313(12) Uani 1 1 d . . . . .
H18 H 0.412400 0.433859 0.899869 0.038 Uiso 1 1 calc R . . . .
C19 C 0.4761(2) 0.2992(4) 0.9065(5) 0.0355(11) Uani 1 1 d . . . . .
H19 H 0.497141 0.315277 0.986982 0.043 Uiso 1 1 calc R . . . .
C20 C 0.4943(3) 0.2059(4) 0.8393(5) 0.0373(13) Uani 1 1 d . . . . .
H20 H 0.527575 0.155554 0.873544 0.045 Uiso 1 1 calc R . . . .
C21 C 0.4637(3) 0.1860(4) 0.7208(5) 0.0326(12) Uani 1 1 d . . . . .
H21 H 0.477113 0.121839 0.674148 0.039 Uiso 1 1 calc R . . . .
C22 C 0.5157(2) 0.1608(4) 0.3256(5) 0.0274(11) Uani 1 1 d . . . . .
C23 C 0.5428(3) 0.1331(4) 0.2053(5) 0.0345(12) Uani 1 1 d . . . . .
H23 H 0.522385 0.074110 0.158159 0.041 Uiso 1 1 calc R . . . .
C24 C 0.5985(3) 0.1893(4) 0.1538(5) 0.0403(13) Uani 1 1 d . . . . .
H24 H 0.616171 0.169121 0.071789 0.048 Uiso 1 1 calc R . . . .
C25 C 0.6289(3) 0.2755(4) 0.2212(6) 0.0433(14) Uani 1 1 d . . . . .
H25 H 0.667973 0.313979 0.186782 0.052 Uiso 1 1 calc R . . . .
C26 C 0.6018(3) 0.3045(4) 0.3383(6) 0.0441(14) Uani 1 1 d . . . . .
H26 H 0.621719 0.364634 0.384273 0.053 Uiso 1 1 calc R . . . .
C27 C 0.5462(2) 0.2481(4) 0.3905(6) 0.0375(12) Uani 1 1 d . . . . .
H27 H 0.528570 0.269383 0.472122 0.045 Uiso 1 1 calc R . . . .

loop_
_atom_site_aniso_label
_atom_site_aniso_U_11
_atom_site_aniso_U_22
_atom_site_aniso_U_33
_atom_site_aniso_U_23
_atom_site_aniso_U_13
_atom_site_aniso_U_12
Se1 0.0327(2) 0.0209(2) 0.0385(3) -0.0031(2) 0.0047(3) 0.0030(2)
Zn1 0.0264(3) 0.0207(2) 0.0268(3) -0.0017(3) 0.0022(3) 0.0023(2)
O1 0.0342(19) 0.0214(17) 0.0274(17) -0.0023(13) 0.0002(14) 0.0022(14)
O2 0.057(2) 0.050(2) 0.036(2) 0.0015(19) 0.004(2) -0.015(2)
N1 0.024(2) 0.024(2) 0.028(2) -0.0019(17) 0.0037(17) 0.0031(17)
N2 0.030(2) 0.0244(19) 0.032(2) -0.002(2) 0.000(2) -0.0005(15)
N3 0.031(2) 0.025(2) 0.030(2) -0.0011(18) 0.0007(18) 0.0054(17)
C1 0.045(3) 0.036(3) 0.034(3) 0.002(2) -0.003(3) -0.013(3)
C2 0.031(3) 0.030(3) 0.029(3) 0.000(2) -0.008(2) -0.007(2)
C3 0.042(3) 0.031(3) 0.040(3) 0.007(3) -0.014(3) -0.014(3)
C4 0.039(3) 0.024(3) 0.058(4) 0.004(3) -0.018(3) -0.003(2)
C5 0.055(4) 0.025(3) 0.106(6) 0.012(3) -0.021(4) -0.001(3)
C6 0.033(3) 0.026(2) 0.046(3) -0.004(3) -0.014(3) 0.0043(19)
C7 0.025(2) 0.027(2) 0.029(3) -0.004(2) -0.011(2) -0.0025(18)
C8 0.030(3) 0.023(3) 0.025(2) -0.0005(19) -0.008(2) -0.002(2)
C9 0.020(2) 0.032(2) 0.037(3) -0.004(3) -0.004(2) 0.0059(18)
C10 0.031(3) 0.033(2) 0.034(3) -0.005(3) 0.006(2) -0.003(2)
C11 0.030(3) 0.027(2) 0.030(3) 0.005(2) 0.005(2) 0.001(2)
C12 0.033(3) 0.034(3) 0.042(3) 0.001(2) 0.006(2) 0.003(2)
C13 0.029(3) 0.040(3) 0.063(4) 0.003(3) 0.001(3) -0.008(2)
C14 0.041(3) 0.031(3) 0.051(4) -0.006(3) -0.003(3) -0.006(2)
C15 0.033(3) 0.024(2) 0.042(3) -0.005(2) 0.003(3) 0.000(2)
C16 0.033(3) 0.026(3) 0.026(3) -0.003(2) 0.001(2) 0.003(2)
C17 0.025(3) 0.022(2) 0.027(3) -0.001(2) 0.000(2) 0.0003(19)
C18 0.033(3) 0.030(3) 0.031(3) -0.001(2) 0.001(2) 0.003(2)
C19 0.041(3) 0.039(3) 0.026(3) 0.000(3) -0.001(3) -0.001(2)
C20 0.037(3) 0.035(3) 0.039(3) 0.010(2) -0.004(2) 0.005(2)
C21 0.038(3) 0.022(3) 0.038(3) 0.003(2) -0.002(2) 0.008(2)
C22 0.027(3) 0.022(3) 0.033(3) 0.003(2) -0.003(2) 0.006(2)
C23 0.038(3) 0.032(3) 0.034(3) -0.002(2) -0.004(2) 0.003(2)
C24 0.037(3) 0.048(3) 0.037(3) 0.006(3) 0.009(3) 0.004(3)
C25 0.031(3) 0.039(3) 0.060(4) 0.014(3) 0.006(3) 0.003(3)
C26 0.034(3) 0.035(3) 0.063(4) -0.010(3) 0.001(3) -0.003(2)
C27 0.034(3) 0.038(3) 0.040(3) -0.006(3) 0.007(3) 0.003(2)

loop_
_atom_type_symbol
_atom_type_description
_atom_type_scat_dispersion_real
_atom_type_scat_dispersion_imag
_atom_type_scat_source
C C 0.0033 0.0016 'International Tables Vol C Tables 4.2.6.8 and 6.1.1.4'
H H 0.0000 0.0000 'International Tables Vol C Tables 4.2.6.8 and 6.1.1.4'
N N 0.0061 0.0033 'International Tables Vol C Tables 4.2.6.8 and 6.1.1.4'
O O 0.0106 0.0060 'International Tables Vol C Tables 4.2.6.8 and 6.1.1.4'
Se Se -0.0929 2.2259 'International Tables Vol C Tables 4.2.6.8 and 6.1.1.4'
Zn Zn 0.2839 1.4301 'International Tables Vol C Tables 4.2.6.8 and 6.1.1.4'

loop_
_geom_angle_atom_site_label_1
_geom_angle_atom_site_label_2
_geom_angle_atom_site_label_3
_geom_angle
_geom_angle_site_symmetry_1
_geom_angle_site_symmetry_3
_geom_angle_publ_flag
C22 Se1 Zn1 99.46(13) . . ?
O1 Zn1 Se1 100.88(9) . . ?
O1 Zn1 N1 86.69(13) . . ?
O1 Zn1 N2 114.41(14) . . ?
O1 Zn1 N3 121.99(13) . . ?
N1 Zn1 Se1 172.17(10) . . ?
N2 Zn1 Se1 98.05(10) . . ?
N2 Zn1 N1 76.76(13) . . ?
N3 Zn1 Se1 102.50(10) . . ?
N3 Zn1 N1 74.76(14) . . ?
N3 Zn1 N2 113.73(16) . . ?
C8 O1 Zn1 133.8(3) . . ?
C9 N1 Zn1 112.4(3) . . ?
C10 N1 Zn1 103.0(3) . . ?
C10 N1 C9 110.1(4) . . ?
C16 N1 Zn1 106.7(3) . . ?
C16 N1 C9 112.4(3) . . ?
C16 N1 C10 111.9(4) . . ?
C11 N2 Zn1 115.6(3) . . ?
C15 N2 Zn1 125.4(3) . . ?
C15 N2 C11 118.9(4) . . ?
C17 N3 Zn1 118.4(3) . . ?
C17 N3 C21 117.8(4) . . ?
C21 N3 Zn1 123.8(3) . . ?
O2 C1 H1 117.3 . . ?
O2 C1 C2 125.3(5) . . ?
C2 C1 H1 117.3 . . ?
C3 C2 C1 119.8(5) . . ?
C3 C2 C8 120.8(5) . . ?
C8 C2 C1 119.4(4) . . ?
C2 C3 H3 118.8 . . ?
C4 C3 C2 122.5(5) . . ?
C4 C3 H3 118.8 . . ?
C3 C4 C5 122.3(5) . . ?
C3 C4 C6 117.0(5) . . ?
C6 C4 C5 120.7(5) . . ?
C4 C5 H5A 109.5 . . ?
C4 C5 H5B 109.5 . . ?
C4 C5 H5C 109.5 . . ?
H5A C5 H5B 109.5 . . ?
H5A C5 H5C 109.5 . . ?
H5B C5 H5C 109.5 . . ?
C4 C6 H6 118.6 . . ?
C7 C6 C4 122.9(5) . . ?
C7 C6 H6 118.6 . . ?
C6 C7 C8 119.5(5) . . ?
C6 C7 C9 119.2(4) . . ?
C8 C7 C9 121.1(4) . . ?
O1 C8 C2 119.7(4) . . ?
O1 C8 C7 122.9(4) . . ?
C2 C8 C7 117.3(4) . . ?
N1 C9 C7 114.4(4) . . ?
N1 C9 H9A 108.7 . . ?
N1 C9 H9B 108.7 . . ?
C7 C9 H9A 108.7 . . ?
C7 C9 H9B 108.7 . . ?
H9A C9 H9B 107.6 . . ?
N1 C10 H10A 109.4 . . ?
N1 C10 H10B 109.4 . . ?
N1 C10 C11 111.1(4) . . ?
H10A C10 H10B 108.0 . . ?
C11 C10 H10A 109.4 . . ?
C11 C10 H10B 109.4 . . ?
N2 C11 C10 116.0(4) . . ?
N2 C11 C12 121.9(4) . . ?
C12 C11 C10 122.2(5) . . ?
C11 C12 H12 120.6 . . ?
C11 C12 C13 118.7(5) . . ?
C13 C12 H12 120.6 . . ?
C12 C13 H13 120.2 . . ?
C14 C13 C12 119.5(5) . . ?
C14 C13 H13 120.2 . . ?
C13 C14 H14 120.9 . . ?
C13 C14 C15 118.3(5) . . ?
C15 C14 H14 120.9 . . ?
N2 C15 C14 122.6(5) . . ?
N2 C15 H15 118.7 . . ?
C14 C15 H15 118.7 . . ?
N1 C16 H16A 109.6 . . ?
N1 C16 H16B 109.6 . . ?
N1 C16 C17 110.4(3) . . ?
H16A C16 H16B 108.1 . . ?
C17 C16 H16A 109.6 . . ?
C17 C16 H16B 109.6 . . ?
N3 C17 C16 115.5(4) . . ?
N3 C17 C18 122.6(4) . . ?
C18 C17 C16 121.9(4) . . ?
C17 C18 H18 120.3 . . ?
C17 C18 C19 119.3(5) . . ?
C19 C18 H18 120.3 . . ?
C18 C19 H19 120.7 . . ?
C20 C19 C18 118.7(5) . . ?
C20 C19 H19 120.7 . . ?
C19 C20 H20 120.4 . . ?
C19 C20 C21 119.3(5) . . ?
C21 C20 H20 120.4 . . ?
N3 C21 C20 122.2(5) . . ?
N3 C21 H21 118.9 . . ?
C20 C21 H21 118.9 . . ?
C23 C22 Se1 120.3(4) . . ?
C27 C22 Se1 122.1(4) . . ?
C27 C22 C23 117.6(5) . . ?
C22 C23 H23 119.3 . . ?
C24 C23 C22 121.3(5) . . ?
C24 C23 H23 119.3 . . ?
C23 C24 H24 120.0 . . ?
C23 C24 C25 120.1(5) . . ?
C25 C24 H24 120.0 . . ?
C24 C25 H25 120.5 . . ?
C26 C25 C24 118.9(5) . . ?
C26 C25 H25 120.5 . . ?
C25 C26 H26 119.4 . . ?
C25 C26 C27 121.1(5) . . ?
C27 C26 H26 119.4 . . ?
C22 C27 H27 119.6 . . ?
C26 C27 C22 120.8(5) . . ?
C26 C27 H27 119.6 . . ?

loop_
_geom_bond_atom_site_label_1
_geom_bond_atom_site_label_2
_geom_bond_distance
_geom_bond_site_symmetry_2
_geom_bond_publ_flag
Se1 Zn1 2.4577(6) . ?
Se1 C22 1.923(5) . ?
Zn1 O1 1.946(3) . ?
Zn1 N1 2.279(4) . ?
Zn1 N2 2.130(3) . ?
Zn1 N3 2.126(4) . ?
O1 C8 1.316(5) . ?
O2 C1 1.228(6) . ?
N1 C9 1.475(6) . ?
N1 C10 1.472(6) . ?
N1 C16 1.467(6) . ?
N2 C11 1.343(6) . ?
N2 C15 1.337(6) . ?
N3 C17 1.342(6) . ?
N3 C21 1.350(6) . ?
C1 H1 0.9500 . ?
C1 C2 1.455(7) . ?
C2 C3 1.400(7) . ?
C2 C8 1.417(7) . ?
C3 H3 0.9500 . ?
C3 C4 1.359(8) . ?
C4 C5 1.518(7) . ?
C4 C6 1.416(8) . ?
C5 H5A 0.9800 . ?
C5 H5B 0.9800 . ?
C5 H5C 0.9800 . ?
C6 H6 0.9500 . ?
C6 C7 1.388(6) . ?
C7 C8 1.420(6) . ?
C7 C9 1.498(7) . ?
C9 H9A 0.9900 . ?
C9 H9B 0.9900 . ?
C10 H10A 0.9900 . ?
C10 H10B 0.9900 . ?
C10 C11 1.505(7) . ?
C11 C12 1.382(6) . ?
C12 H12 0.9500 . ?
C12 C13 1.386(7) . ?
C13 H13 0.9500 . ?
C13 C14 1.382(7) . ?
C14 H14 0.9500 . ?
C14 C15 1.382(6) . ?
C15 H15 0.9500 . ?
C16 H16A 0.9900 . ?
C16 H16B 0.9900 . ?
C16 C17 1.509(6) . ?
C17 C18 1.376(6) . ?
C18 H18 0.9500 . ?
C18 C19 1.383(6) . ?
C19 H19 0.9500 . ?
C19 C20 1.373(7) . ?
C20 H20 0.9500 . ?
C20 C21 1.387(7) . ?
C21 H21 0.9500 . ?
C22 C23 1.397(7) . ?
C22 C27 1.383(7) . ?
C23 H23 0.9500 . ?
C23 C24 1.373(7) . ?
C24 H24 0.9500 . ?
C24 C25 1.385(8) . ?
C25 H25 0.9500 . ?
C25 C26 1.372(8) . ?
C26 H26 0.9500 . ?
C26 C27 1.375(7) . ?
C27 H27 0.9500 . ?

loop_
_geom_torsion_atom_site_label_1
_geom_torsion_atom_site_label_2
_geom_torsion_atom_site_label_3
_geom_torsion_atom_site_label_4
_geom_torsion
_geom_torsion_site_symmetry_1
_geom_torsion_site_symmetry_2
_geom_torsion_site_symmetry_3
_geom_torsion_site_symmetry_4
_geom_torsion_publ_flag
Se1 C22 C23 C24 -178.5(4) . . . . ?
Se1 C22 C27 C26 178.7(4) . . . . ?
Zn1 O1 C8 C2 155.6(3) . . . . ?
Zn1 O1 C8 C7 -27.7(6) . . . . ?
Zn1 N1 C9 C7 -60.2(4) . . . . ?
Zn1 N1 C10 C11 -44.2(4) . . . . ?
Zn1 N1 C16 C17 -39.9(4) . . . . ?
Zn1 N2 C11 C10 -3.6(5) . . . . ?
Zn1 N2 C11 C12 178.0(4) . . . . ?
Zn1 N2 C15 C14 -177.5(4) . . . . ?
Zn1 N3 C17 C16 0.7(5) . . . . ?
Zn1 N3 C17 C18 -177.2(3) . . . . ?
Zn1 N3 C21 C20 177.7(4) . . . . ?
O2 C1 C2 C3 -4.6(8) . . . . ?
O2 C1 C2 C8 176.2(5) . . . . ?
N1 C10 C11 N2 35.0(6) . . . . ?
N1 C10 C11 C12 -146.6(5) . . . . ?
N1 C16 C17 N3 28.1(6) . . . . ?
N1 C16 C17 C18 -154.0(4) . . . . ?
N2 C11 C12 C13 -0.4(8) . . . . ?
N3 C17 C18 C19 -0.4(7) . . . . ?
C1 C2 C3 C4 -177.0(5) . . . . ?
C1 C2 C8 O1 -4.6(7) . . . . ?
C1 C2 C8 C7 178.5(4) . . . . ?
C2 C3 C4 C5 177.1(5) . . . . ?
C2 C3 C4 C6 -1.3(8) . . . . ?
C3 C2 C8 O1 176.3(4) . . . . ?
C3 C2 C8 C7 -0.6(7) . . . . ?
C3 C4 C6 C7 -1.2(8) . . . . ?
C4 C6 C7 C8 2.7(7) . . . . ?
C4 C6 C7 C9 -172.5(5) . . . . ?
C5 C4 C6 C7 -179.6(5) . . . . ?
C6 C7 C8 O1 -178.5(4) . . . . ?
C6 C7 C8 C2 -1.7(7) . . . . ?
C6 C7 C9 N1 -134.3(5) . . . . ?
C8 C2 C3 C4 2.2(7) . . . . ?
C8 C7 C9 N1 50.6(6) . . . . ?
C9 N1 C10 C11 75.9(5) . . . . ?
C9 N1 C16 C17 -163.5(4) . . . . ?
C9 C7 C8 O1 -3.4(7) . . . . ?
C9 C7 C8 C2 173.4(4) . . . . ?
C10 N1 C9 C7 -174.4(4) . . . . ?
C10 N1 C16 C17 72.1(5) . . . . ?
C10 C11 C12 C13 -178.7(5) . . . . ?
C11 N2 C15 C14 -0.6(7) . . . . ?
C11 C12 C13 C14 -0.2(8) . . . . ?
C12 C13 C14 C15 0.3(8) . . . . ?
C13 C14 C15 N2 0.1(8) . . . . ?
C15 N2 C11 C10 179.2(4) . . . . ?
C15 N2 C11 C12 0.8(7) . . . . ?
C16 N1 C9 C7 60.2(5) . . . . ?
C16 N1 C10 C11 -158.4(4) . . . . ?
C16 C17 C18 C19 -178.2(4) . . . . ?
C17 N3 C21 C20 -0.2(7) . . . . ?
C17 C18 C19 C20 -0.8(7) . . . . ?
C18 C19 C20 C21 1.4(8) . . . . ?
C19 C20 C21 N3 -0.9(8) . . . . ?
C21 N3 C17 C16 178.8(4) . . . . ?
C21 N3 C17 C18 0.9(7) . . . . ?
C22 C23 C24 C25 0.0(8) . . . . ?
C23 C22 C27 C26 -0.7(7) . . . . ?
C23 C24 C25 C26 -1.1(8) . . . . ?
C24 C25 C26 C27 1.4(8) . . . . ?
C25 C26 C27 C22 -0.5(8) . . . . ?
C27 C22 C23 C24 0.9(7) . . . . ?

loop_
_twin_individual_id
_twin_individual_mass_fraction_refined
1 0.990(13)
2 0.010(13)
